data_4027376
loop_
_publ_author_name
'Jia-Dai Zhai'
'Dongmei Li'
'Jing Long'
'Hao-Liang Zhang'
'Jian-Ping Lin'
'Chuan-Jiang Qiu'
'Quan Zhang'
'Yue Chen'

_publ_section_title
;
 Biomimetic Semisynthesis of Arglabin from Parthenolide
;
_journal_name_full 'Journal of Organic Chemistry'
_journal_page_first 7103
_journal_page_last 7107
_journal_paper_doi 10.1021/jo300888s
_journal_volume 77
_journal_year 2012
_chemical_formula_sum 'C15 H20 O4'
_chemical_formula_weight 264.31
_chemical_name_systematic
; 
 ? 
;
_space_group_IT_number 19
_symmetry_cell_setting orthorhombic
_symmetry_space_group_name_Hall 'P 2ac 2ab'
_symmetry_space_group_name_H-M 'P 21 21 21'
_atom_sites_solution_hydrogens geom
_atom_sites_solution_primary direct
_atom_sites_solution_secondary difmap
_audit_creation_method SHELXL-97
_cell_angle_alpha 90.00
_cell_angle_beta 90.00
_cell_angle_gamma 90.00
_cell_formula_units_Z 4
_cell_length_a 6.1718(14)
_cell_length_b 13.887(3)
_cell_length_c 15.127(3)
_cell_measurement_reflns_used 4191
_cell_measurement_temperature 113(2)
_cell_measurement_theta_max 27.9
_cell_measurement_theta_min 1.5
_cell_volume 1296.5(5)
_computing_cell_refinement CrystalClear
_computing_data_collection CrystalClear
_computing_data_reduction CrystalClear
_computing_molecular_graphics 'Bruker SHELXTL'
_computing_publication_material 'CrystalStructure 3.8'
_computing_structure_refinement 'SHELXL-97 (Sheldrick, 1997)'
_computing_structure_solution 'SHELXS-97 (Sheldrick, 1990)'
_diffrn_ambient_temperature 113(2)
_diffrn_detector_area_resol_mean 14.22
_diffrn_measured_fraction_theta_full 1.000
_diffrn_measured_fraction_theta_max 1.000
_diffrn_measurement_device_type 'Rigaku Saturn724 CCD'
_diffrn_measurement_method '\w and \f scans'
_diffrn_radiation_monochromator multilayer
_diffrn_radiation_source 'rotating anode'
_diffrn_radiation_type MoK\a
_diffrn_radiation_wavelength 0.71073
_diffrn_reflns_av_R_equivalents 0.0550
_diffrn_reflns_av_sigmaI/netI 0.0562
_diffrn_reflns_limit_h_max 8
_diffrn_reflns_limit_h_min -7
_diffrn_reflns_limit_k_max 18
_diffrn_reflns_limit_k_min -18
_diffrn_reflns_limit_l_max 18
_diffrn_reflns_limit_l_min -19
_diffrn_reflns_number 14261
_diffrn_reflns_theta_full 27.86
_diffrn_reflns_theta_max 27.86
_diffrn_reflns_theta_min 1.99
_diffrn_standards_decay_% 0
_diffrn_standards_interval_count 0
_diffrn_standards_interval_time 0
_diffrn_standards_number 0
_exptl_absorpt_coefficient_mu 0.097
_exptl_absorpt_correction_T_max 0.9865
_exptl_absorpt_correction_T_min 0.9808
_exptl_absorpt_correction_type multi-scan
_exptl_absorpt_process_details CrystalClear
_exptl_crystal_colour Colorless
_exptl_crystal_density_diffrn 1.354
_exptl_crystal_description Prism
_exptl_crystal_F_000 568
_exptl_crystal_size_max 0.20
_exptl_crystal_size_mid 0.18
_exptl_crystal_size_min 0.14
_refine_diff_density_max 0.191
_refine_diff_density_min -0.178
_refine_diff_density_rms 0.041
_refine_ls_abs_structure_details 'Flack H D (1983), Acta Cryst. A39, 876-881'
_refine_ls_abs_structure_Flack 0.5(8)
_refine_ls_extinction_method none
_refine_ls_goodness_of_fit_ref 1.036
_refine_ls_hydrogen_treatment constr
_refine_ls_matrix_type full
_refine_ls_number_parameters 175
_refine_ls_number_reflns 3089
_refine_ls_number_restraints 0
_refine_ls_restrained_S_all 1.036
_refine_ls_R_factor_all 0.0397
_refine_ls_R_factor_gt 0.0316
_refine_ls_shift/su_max 0.001
_refine_ls_shift/su_mean 0.000
_refine_ls_structure_factor_coef Fsqd
_refine_ls_weighting_details 'calc w=1/[\s^2^(Fo^2^)+(0.0217P)^2^+0.0000P] where P=(Fo^2^+2Fc^2^)/3'
_refine_ls_weighting_scheme calc
_refine_ls_wR_factor_gt 0.0611
_refine_ls_wR_factor_ref 0.0629
_reflns_number_gt 2463
_reflns_number_total 3089
_reflns_threshold_expression >2sigma(I)
_cod_data_source_file jo300888s_si_002.cif
_cod_data_source_block shelx
_cod_database_code 4027376

loop_
_symmetry_equiv_pos_as_xyz
'x, y, z'
'-x+1/2, -y, z+1/2'
'-x, y+1/2, -z+1/2'
'x+1/2, -y+1/2, -z'

loop_
_atom_site_label
_atom_site_type_symbol
_atom_site_fract_x
_atom_site_fract_y
_atom_site_fract_z
_atom_site_U_iso_or_equiv
_atom_site_adp_type
_atom_site_occupancy
_atom_site_symmetry_multiplicity
_atom_site_calc_flag
_atom_site_refinement_flags
O1 O 1.25028(15) 0.04269(6) 0.09420(6) 0.0170(2) Uani 1 1 d .
O2 O 0.74795(14) 0.16475(7) 0.30768(6) 0.0192(2) Uani 1 1 d .
H2 H 0.7054 0.2199 0.2929 0.029 Uiso 1 1 calc R
O3 O 0.66344(13) -0.02740(7) 0.22228(6) 0.0170(2) Uani 1 1 d .
O4 O 0.41006(15) -0.14210(6) 0.23344(6) 0.0216(2) Uani 1 1 d .
C1 C 1.1127(2) 0.12439(9) 0.11720(9) 0.0149(3) Uani 1 1 d .
C2 C 1.2279(2) 0.20567(10) 0.16630(9) 0.0218(3) Uani 1 1 d .
H2A H 1.2521 0.2614 0.1267 0.026 Uiso 1 1 calc R
H2B H 1.3695 0.1836 0.1894 0.026 Uiso 1 1 calc R
C3 C 1.0763(2) 0.23289(9) 0.24207(9) 0.0191(3) Uani 1 1 d .
H3A H 0.9802 0.2867 0.2246 0.023 Uiso 1 1 calc R
H3B H 1.1601 0.2524 0.2949 0.023 Uiso 1 1 calc R
C4 C 0.9441(2) 0.14207(9) 0.26111(9) 0.0152(3) Uani 1 1 d .
C5 C 0.9004(2) 0.10230(9) 0.16656(8) 0.0131(3) Uani 1 1 d .
H5 H 0.7827 0.1419 0.1393 0.016 Uiso 1 1 calc R
C6 C 0.8363(2) -0.00296(9) 0.15897(8) 0.0140(3) Uani 1 1 d .
H6 H 0.9659 -0.0440 0.1713 0.017 Uiso 1 1 calc R
C7 C 0.7410(2) -0.03133(9) 0.06890(8) 0.0138(3) Uani 1 1 d .
H7 H 0.6402 0.0212 0.0502 0.017 Uiso 1 1 calc R
C8 C 0.9056(2) -0.04507(9) -0.00443(9) 0.0167(3) Uani 1 1 d .
H8A H 0.8354 -0.0788 -0.0545 0.020 Uiso 1 1 calc R
H8B H 1.0247 -0.0864 0.0174 0.020 Uiso 1 1 calc R
C9 C 1.0006(2) 0.05015(10) -0.03759(9) 0.0187(3) Uani 1 1 d .
H9A H 1.0749 0.0376 -0.0944 0.022 Uiso 1 1 calc R
H9B H 0.8790 0.0947 -0.0499 0.022 Uiso 1 1 calc R
C10 C 1.1588(2) 0.10110(9) 0.02325(9) 0.0154(3) Uani 1 1 d .
C11 C 1.3223(2) 0.16068(10) -0.02649(9) 0.0221(3) Uani 1 1 d .
H11A H 1.4181 0.1933 0.0156 0.033 Uiso 1 1 calc R
H11B H 1.2467 0.2088 -0.0625 0.033 Uiso 1 1 calc R
H11C H 1.4084 0.1187 -0.0649 0.033 Uiso 1 1 calc R
C12 C 1.0681(2) 0.07062(10) 0.31779(9) 0.0217(3) Uani 1 1 d .
H12A H 1.1111 0.1016 0.3733 0.033 Uiso 1 1 calc R
H12B H 1.1977 0.0491 0.2860 0.033 Uiso 1 1 calc R
H12C H 0.9755 0.0150 0.3307 0.033 Uiso 1 1 calc R
C13 C 0.5433(2) -0.10049(10) 0.18879(9) 0.0168(3) Uani 1 1 d .
C14 C 0.6051(2) -0.11677(9) 0.09469(9) 0.0153(3) Uani 1 1 d .
C15 C 0.5500(2) -0.19436(10) 0.04945(10) 0.0218(3) Uani 1 1 d .
H15A H 0.4665 -0.2435 0.0768 0.026 Uiso 1 1 calc R
H15B H 0.5938 -0.2010 -0.0104 0.026 Uiso 1 1 calc R

loop_
_atom_site_aniso_label
_atom_site_aniso_U_11
_atom_site_aniso_U_22
_atom_site_aniso_U_33
_atom_site_aniso_U_23
_atom_site_aniso_U_13
_atom_site_aniso_U_12
O1 0.0170(4) 0.0174(5) 0.0167(5) 0.0018(4) 0.0027(4) 0.0041(5)
O2 0.0231(5) 0.0154(5) 0.0191(5) 0.0006(4) 0.0065(4) 0.0039(5)
O3 0.0191(5) 0.0161(5) 0.0157(5) -0.0001(4) 0.0044(4) -0.0038(4)
O4 0.0223(5) 0.0194(5) 0.0230(6) 0.0009(4) 0.0058(5) -0.0049(5)
C1 0.0147(7) 0.0135(7) 0.0164(7) 0.0004(5) 0.0007(6) 0.0015(6)
C2 0.0219(7) 0.0214(7) 0.0221(8) -0.0039(6) 0.0025(7) -0.0049(7)
C3 0.0210(7) 0.0177(7) 0.0188(8) -0.0042(6) -0.0020(7) -0.0030(7)
C4 0.0170(7) 0.0150(7) 0.0135(7) -0.0021(6) 0.0031(6) 0.0000(6)
C5 0.0126(6) 0.0141(6) 0.0128(7) 0.0010(5) 0.0002(6) 0.0016(6)
C6 0.0127(6) 0.0152(7) 0.0140(7) 0.0002(5) 0.0039(6) 0.0005(6)
C7 0.0141(6) 0.0128(6) 0.0146(7) -0.0006(5) -0.0016(6) -0.0007(6)
C8 0.0188(7) 0.0163(7) 0.0151(7) -0.0029(6) 0.0005(6) -0.0001(6)
C9 0.0207(7) 0.0218(8) 0.0138(7) 0.0013(6) 0.0037(6) 0.0006(6)
C10 0.0172(6) 0.0152(6) 0.0138(7) 0.0022(6) 0.0022(6) 0.0035(6)
C11 0.0217(7) 0.0214(7) 0.0233(8) 0.0023(6) 0.0079(7) -0.0013(7)
C12 0.0267(7) 0.0233(8) 0.0152(7) -0.0019(6) -0.0048(7) 0.0038(7)
C13 0.0157(7) 0.0123(7) 0.0225(8) 0.0003(6) -0.0008(6) 0.0017(6)
C14 0.0123(6) 0.0171(7) 0.0166(7) 0.0021(5) -0.0017(6) 0.0020(6)
C15 0.0241(8) 0.0189(7) 0.0223(8) -0.0004(6) 0.0021(7) -0.0036(7)

loop_
_atom_type_symbol
_atom_type_description
_atom_type_scat_dispersion_real
_atom_type_scat_dispersion_imag
_atom_type_scat_source
C C 0.0033 0.0016 'International Tables Vol C Tables 4.2.6.8 and 6.1.1.4'
H H 0.0000 0.0000 'International Tables Vol C Tables 4.2.6.8 and 6.1.1.4'
O O 0.0106 0.0060 'International Tables Vol C Tables 4.2.6.8 and 6.1.1.4'

loop_
_geom_angle_atom_site_label_1
_geom_angle_atom_site_label_2
_geom_angle_atom_site_label_3
_geom_angle
C10 O1 C1 61.18(8)
C4 O2 H2 109.5
C13 O3 C6 109.01(10)
O1 C1 C10 59.40(8)
O1 C1 C2 114.82(10)
C10 C1 C2 122.50(12)
O1 C1 C5 117.14(10)
C10 C1 C5 125.74(12)
C2 C1 C5 107.92(11)
C1 C2 C3 105.23(10)
C1 C2 H2A 110.7
C3 C2 H2A 110.7
C1 C2 H2B 110.7
C3 C2 H2B 110.7
H2A C2 H2B 108.8
C2 C3 C4 105.31(10)
C2 C3 H3A 110.7
C4 C3 H3A 110.7
C2 C3 H3B 110.7
C4 C3 H3B 110.7
H3A C3 H3B 108.8
O2 C4 C12 106.93(11)
O2 C4 C3 111.18(10)
C12 C4 C3 112.12(11)
O2 C4 C5 112.49(10)
C12 C4 C5 111.98(11)
C3 C4 C5 102.24(10)
C6 C5 C1 112.15(11)
C6 C5 C4 117.14(11)
C1 C5 C4 103.15(10)
C6 C5 H5 108.0
C1 C5 H5 108.0
C4 C5 H5 108.0
O3 C6 C5 111.18(10)
O3 C6 C7 103.92(10)
C5 C6 C7 114.45(11)
O3 C6 H6 109.0
C5 C6 H6 109.0
C7 C6 H6 109.0
C14 C7 C8 117.65(10)
C14 C7 C6 100.71(10)
C8 C7 C6 115.15(11)
C14 C7 H7 107.6
C8 C7 H7 107.6
C6 C7 H7 107.6
C7 C8 C9 112.81(10)
C7 C8 H8A 109.0
C9 C8 H8A 109.0
C7 C8 H8B 109.0
C9 C8 H8B 109.0
H8A C8 H8B 107.8
C10 C9 C8 116.79(11)
C10 C9 H9A 108.1
C8 C9 H9A 108.1
C10 C9 H9B 108.1
C8 C9 H9B 108.1
H9A C9 H9B 107.3
O1 C10 C1 59.42(8)
O1 C10 C11 114.44(11)
C1 C10 C11 119.13(12)
O1 C10 C9 115.85(11)
C1 C10 C9 123.97(12)
C11 C10 C9 112.60(11)
C10 C11 H11A 109.5
C10 C11 H11B 109.5
H11A C11 H11B 109.5
C10 C11 H11C 109.5
H11A C11 H11C 109.5
H11B C11 H11C 109.5
C4 C12 H12A 109.5
C4 C12 H12B 109.5
H12A C12 H12B 109.5
C4 C12 H12C 109.5
H12A C12 H12C 109.5
H12B C12 H12C 109.5
O4 C13 O3 121.36(13)
O4 C13 C14 129.34(13)
O3 C13 C14 109.30(11)
C15 C14 C13 123.53(13)
C15 C14 C7 130.72(13)
C13 C14 C7 105.71(11)
C14 C15 H15A 120.0
C14 C15 H15B 120.0
H15A C15 H15B 120.0

loop_
_geom_bond_atom_site_label_1
_geom_bond_atom_site_label_2
_geom_bond_distance
O1 C10 1.4588(15)
O1 C1 1.4592(15)
O2 C4 1.4357(15)
O2 H2 0.8400
O3 C13 1.3554(15)
O3 C6 1.4731(14)
O4 C13 1.2108(15)
C1 C10 1.4850(18)
C1 C2 1.5269(18)
C1 C5 1.5391(19)
C2 C3 1.5272(18)
C2 H2A 0.9900
C2 H2B 0.9900
C3 C4 1.5293(17)
C3 H3A 0.9900
C3 H3B 0.9900
C4 C12 1.5183(18)
C4 C5 1.5566(18)
C5 C6 1.5187(17)
C5 H5 1.0000
C6 C7 1.5353(17)
C6 H6 1.0000
C7 C14 1.5046(17)
C7 C8 1.5161(18)
C7 H7 1.0000
C8 C9 1.5310(18)
C8 H8A 0.9900
C8 H8B 0.9900
C9 C10 1.5169(19)
C9 H9A 0.9900
C9 H9B 0.9900
C10 C11 1.5062(18)
C11 H11A 0.9800
C11 H11B 0.9800
C11 H11C 0.9800
C12 H12A 0.9800
C12 H12B 0.9800
C12 H12C 0.9800
C13 C14 1.4908(19)
C14 C15 1.3211(18)
C15 H15A 0.9500
C15 H15B 0.9500

loop_
_geom_hbond_atom_site_label_D
_geom_hbond_atom_site_label_H
_geom_hbond_atom_site_label_A
_geom_hbond_distance_DH
_geom_hbond_distance_HA
_geom_hbond_distance_DA
_geom_hbond_angle_DHA
_geom_hbond_site_symmetry_A
O2 H2 O4 0.84 2.08 2.9211(14) 175.4 3_655

loop_
_geom_torsion_atom_site_label_1
_geom_torsion_atom_site_label_2
_geom_torsion_atom_site_label_3
_geom_torsion_atom_site_label_4
_geom_torsion
C10 O1 C1 C2 -114.47(13)
C10 O1 C1 C5 117.35(13)
O1 C1 C2 C3 -134.86(11)
C10 C1 C2 C3 156.88(12)
C5 C1 C2 C3 -2.18(14)
C1 C2 C3 C4 26.09(14)
C2 C3 C4 O2 -159.78(11)
C2 C3 C4 C12 80.59(13)
C2 C3 C4 C5 -39.52(13)
O1 C1 C5 C6 -17.36(16)
C10 C1 C5 C6 53.01(17)
C2 C1 C5 C6 -148.78(11)
O1 C1 C5 C4 109.57(12)
C10 C1 C5 C4 179.94(12)
C2 C1 C5 C4 -21.85(14)
O2 C4 C5 C6 -79.77(14)
C12 C4 C5 C6 40.69(16)
C3 C4 C5 C6 160.89(11)
O2 C4 C5 C1 156.53(10)
C12 C4 C5 C1 -83.00(13)
C3 C4 C5 C1 37.20(12)
C13 O3 C6 C5 151.40(11)
C13 O3 C6 C7 27.80(13)
C1 C5 C6 O3 167.03(10)
C4 C5 C6 O3 48.03(15)
C1 C5 C6 C7 -75.61(14)
C4 C5 C6 C7 165.39(11)
O3 C6 C7 C14 -33.13(12)
C5 C6 C7 C14 -154.57(11)
O3 C6 C7 C8 -160.76(10)
C5 C6 C7 C8 77.80(14)
C14 C7 C8 C9 168.36(11)
C6 C7 C8 C9 -73.10(15)
C7 C8 C9 C10 72.60(15)
C1 O1 C10 C11 110.64(13)
C1 O1 C10 C9 -115.78(13)
C2 C1 C10 O1 101.62(13)
C5 C1 C10 O1 -103.14(14)
O1 C1 C10 C11 -102.76(13)
C2 C1 C10 C11 -1.13(19)
C5 C1 C10 C11 154.10(12)
O1 C1 C10 C9 102.27(13)
C2 C1 C10 C9 -156.10(12)
C5 C1 C10 C9 -0.9(2)
C8 C9 C10 O1 16.70(16)
C8 C9 C10 C1 -52.50(17)
C8 C9 C10 C11 151.10(11)
C6 O3 C13 O4 169.88(11)
C6 O3 C13 C14 -10.06(13)
O4 C13 C14 C15 -14.1(2)
O3 C13 C14 C15 165.84(13)
O4 C13 C14 C7 167.91(13)
O3 C13 C14 C7 -12.16(13)
C8 C7 C14 C15 -24.3(2)
C6 C7 C14 C15 -150.23(15)
C8 C7 C14 C13 153.54(11)
C6 C7 C14 C13 27.57(12)
